data_4313167
loop_
_publ_author_name
'U. Anandhi'
'Todd Holbert'
'Dennis Lueng'
'Paul R. Sharp'

_publ_contact_author
;
 Paul R. Sharp
 Department of Chemistry
 University of Missouri
 Columbia, MO  65211
;
_publ_contact_author_email SharpP@missouri.edu
_publ_contact_author_fax 573-882-2754
_publ_contact_author_phone 573-882-7715
_publ_section_title
;
 Platinum and Palladium Imido and Oxo Complexes with Small Natural Bite
 Angle Diphosphine Ligands
;
_journal_name_full 'Inorganic Chemistry'
_journal_page_first 1282
_journal_page_last 1295
_journal_paper_doi 10.1021/ic025987f
_journal_volume 42
_journal_year 2003
_chemical_formula_sum 'C90 H116 Li N3 O4 P4 Pd2 Si2'
_chemical_formula_weight 1703.66
_chemical_name_systematic
; 
 ? 
;
_space_group_IT_number 2
_symmetry_cell_setting triclinic
_symmetry_space_group_name_Hall '-P 1'
_symmetry_space_group_name_H-M 'P -1'
_atom_sites_solution_hydrogens geom
_atom_sites_solution_primary direct
_atom_sites_solution_secondary difmap
_audit_creation_method SHELXL-97
_cell_angle_alpha 89.291(8)
_cell_angle_beta 85.350(8)
_cell_angle_gamma 67.986(8)
_cell_formula_units_Z 2
_cell_length_a 13.146(6)
_cell_length_b 14.948(7)
_cell_length_c 24.173(12)
_cell_measurement_temperature 173(2)
_cell_volume 4388(4)
_computing_cell_refinement 'SMART (Bruker, 1998)'
_computing_data_collection 'SMART (Bruker, 1998)'
_computing_data_reduction 'SAINT (Bruker, 1998)'
_computing_molecular_graphics
;
 ORTEP (Johnson, 1976), ORTEP 3 for Windows
 L. J. Farrugia, 1997' 
;
_computing_publication_material 'CIFTAB (Sheldrick, 1997)'
_computing_structure_refinement
;
 SHELXL-97 (Sheldrick, 1997), L. J. Barbour, X-Seed - Graphical Interface to
 SHELX-97 and POV-Ray, 1999
;
_computing_structure_solution 'SHELXS-97 (Sheldrick, 1990)'
_diffrn_ambient_temperature 293(2)
_diffrn_measured_fraction_theta_full 0.953
_diffrn_measured_fraction_theta_max 0.953
_diffrn_measurement_device_type 'CCD area detector'
_diffrn_measurement_method 'phi and omega scans'
_diffrn_radiation_monochromator graphite
_diffrn_radiation_source 'fine-focus sealed tube'
_diffrn_radiation_type MoK\a
_diffrn_radiation_wavelength 0.71073
_diffrn_reflns_av_R_equivalents 0.0582
_diffrn_reflns_av_sigmaI/netI 0.0829
_diffrn_reflns_limit_h_max 16
_diffrn_reflns_limit_h_min -16
_diffrn_reflns_limit_k_max 17
_diffrn_reflns_limit_k_min -19
_diffrn_reflns_limit_l_max 29
_diffrn_reflns_limit_l_min -30
_diffrn_reflns_number 30372
_diffrn_reflns_theta_full 27.25
_diffrn_reflns_theta_max 27.25
_diffrn_reflns_theta_min 1.47
_exptl_absorpt_coefficient_mu 0.560
_exptl_absorpt_correction_T_max 0.9462
_exptl_absorpt_correction_T_min 0.8501
_exptl_absorpt_correction_type multi-scan
_exptl_absorpt_process_details
;
 Data were corrected for decay and absorption using the program SADABS 
 based on the method of R.H. Blessing (Acta Cryst. A51, 33-38, 1995).   
;
_exptl_crystal_colour red
_exptl_crystal_density_diffrn 1.289
_exptl_crystal_density_method 'not measured'
_exptl_crystal_description prism
_exptl_crystal_F_000 1784
_exptl_crystal_size_max 0.30
_exptl_crystal_size_mid 0.20
_exptl_crystal_size_min 0.10
_refine_diff_density_max 2.711
_refine_diff_density_min -1.561
_refine_diff_density_rms 0.145
_refine_ls_extinction_method none
_refine_ls_goodness_of_fit_ref 1.068
_refine_ls_hydrogen_treatment mixed
_refine_ls_matrix_type full
_refine_ls_number_parameters 946
_refine_ls_number_reflns 18715
_refine_ls_number_restraints 0
_refine_ls_restrained_S_all 1.068
_refine_ls_R_factor_all 0.1351
_refine_ls_R_factor_gt 0.0766
_refine_ls_shift/su_max 0.008
_refine_ls_shift/su_mean 0.000
_refine_ls_structure_factor_coef Fsqd
_refine_ls_weighting_details 'calc w=1/[\s^2^(Fo^2^)+(0.0652P)^2^+34.9020P] where P=(Fo^2^+2Fc^2^)/3'
_refine_ls_weighting_scheme calc
_refine_ls_wR_factor_gt 0.1739
_refine_ls_wR_factor_ref 0.2167
_reflns_number_gt 11989
_reflns_number_total 18715
_reflns_threshold_expression >2sigma(I)
_cod_data_source_file ic025987f-2_s1_8.cif
_cod_data_source_block '[Pd(_-N-4-tol)(dppip)]2.LiN(SiMe3)2_10_(M=Pd,Ar=4-tol)'
_cod_depositor_comments
;
The following automatic conversions were performed:

'_symmetry_cell_setting' value 'Triclinic' changed to 'triclinic'
according to the built-in table from CIF Core dictionary named
'cif_core.dic' version 2.4.1 from 2010-06-29.

Automatic conversion script
Id: cif_fix_values 1646 2011-03-28 12:23:43Z adriana 
;
_cod_original_sg_symbol_H-M 'P -1 '
_cod_database_code 4313167

loop_
_symmetry_equiv_pos_as_xyz
'x, y, z'
'-x, -y, -z'

loop_
_atom_site_label
_atom_site_type_symbol
_atom_site_fract_x
_atom_site_fract_y
_atom_site_fract_z
_atom_site_U_iso_or_equiv
_atom_site_adp_type
_atom_site_occupancy
_atom_site_symmetry_multiplicity
_atom_site_calc_flag
_atom_site_refinement_flags
_atom_site_disorder_assembly
_atom_site_disorder_group
Pd1 Pd 0.74063(4) 0.96973(4) 0.30844(2) 0.02581(14) Uani 1 1 d . . .
P1 P 0.57819(15) 1.09885(13) 0.32409(7) 0.0286(4) Uani 1 1 d . . .
Si1 Si 0.6999(2) 0.64204(18) 0.35053(11) 0.0483(6) Uani 1 1 d . . .
N1 N 0.7273(5) 0.8977(4) 0.2385(2) 0.0274(12) Uani 1 1 d . . .
C1 C 0.5899(6) 1.1056(6) 0.4012(3) 0.0318(16) Uani 1 1 d . . .
Li1 Li 0.7993(11) 0.7754(9) 0.2796(5) 0.039(3) Uani 1 1 d . . .
Pd2 Pd 0.88253(4) 0.89410(4) 0.21367(2) 0.02590(14) Uani 1 1 d . . .
P2 P 0.74428(15) 1.03143(14) 0.39407(7) 0.0276(4) Uani 1 1 d . . .
Si2 Si 0.8354(3) 0.5738(2) 0.24258(13) 0.0638(8) Uani 1 1 d . . .
N2 N 0.8877(4) 0.8547(4) 0.2964(2) 0.0206(11) Uani 1 1 d . . .
C2 C 0.5310(6) 1.0429(6) 0.4303(3) 0.0385(18) Uani 1 1 d . . .
H2A H 0.5471 1.0350 0.4685 0.058 Uiso 1 1 calc R . .
H2B H 0.5565 0.9807 0.4121 0.058 Uiso 1 1 calc R . .
H2C H 0.4529 1.0741 0.4283 0.058 Uiso 1 1 calc R . .
P3 P 1.05560(15) 0.88975(14) 0.18815(7) 0.0294(4) Uani 1 1 d . . .
N3 N 0.7800(7) 0.6521(5) 0.2953(3) 0.058(2) Uani 1 1 d . . .
C3 C 0.5496(7) 1.2026(6) 0.4316(3) 0.0436(19) Uani 1 1 d . . .
H3A H 0.4716 1.2342 0.4297 0.065 Uiso 1 1 calc R . .
H3B H 0.5862 1.2420 0.4147 0.065 Uiso 1 1 calc R . .
H3C H 0.5655 1.1928 0.4698 0.065 Uiso 1 1 calc R . .
P4 P 0.88928(15) 0.92407(14) 0.11936(7) 0.0289(4) Uani 1 1 d . . .
C4 C 1.0453(6) 0.8743(5) 0.1113(3) 0.0335(16) Uani 1 1 d . . .
C5 C 1.0852(6) 0.7652(5) 0.0971(3) 0.0372(17) Uani 1 1 d . . .
H5A H 1.0687 0.7566 0.0600 0.056 Uiso 1 1 calc R . .
H5B H 1.0483 0.7355 0.1227 0.056 Uiso 1 1 calc R . .
H5C H 1.1632 0.7357 0.0998 0.056 Uiso 1 1 calc R . .
C6 C 1.1046(7) 0.9186(7) 0.0687(3) 0.045(2) Uani 1 1 d . . .
H6A H 1.1828 0.8861 0.0696 0.068 Uiso 1 1 calc R . .
H6B H 1.0842 0.9859 0.0775 0.068 Uiso 1 1 calc R . .
H6C H 1.0840 0.9117 0.0323 0.068 Uiso 1 1 calc R . .
C11 C 0.4447(6) 1.0930(5) 0.3141(3) 0.0316(15) Uani 1 1 d . . .
C12 C 0.4428(7) 1.0014(6) 0.3080(3) 0.0371(17) Uani 1 1 d . . .
H12 H 0.5079 0.9475 0.3079 0.044 Uiso 1 1 calc R . .
C13 C 0.3447(7) 0.9898(7) 0.3021(3) 0.043(2) Uani 1 1 d . . .
H13 H 0.3441 0.9282 0.2984 0.052 Uiso 1 1 calc R . .
C14 C 0.2486(7) 1.0685(7) 0.3015(3) 0.048(2) Uani 1 1 d . . .
H14 H 0.1829 1.0601 0.2977 0.058 Uiso 1 1 calc R . .
C15 C 0.2486(7) 1.1593(7) 0.3064(3) 0.047(2) Uani 1 1 d . . .
H15 H 0.1834 1.2126 0.3050 0.056 Uiso 1 1 calc R . .
C16 C 0.3458(7) 1.1720(6) 0.3135(3) 0.0421(19) Uani 1 1 d . . .
H16 H 0.3450 1.2340 0.3180 0.051 Uiso 1 1 calc R . .
C21 C 0.5785(6) 1.2113(5) 0.2927(3) 0.0352(16) Uani 1 1 d . . .
C22 C 0.6582(6) 1.2018(6) 0.2482(3) 0.0369(17) Uani 1 1 d . . .
H22 H 0.7055 1.1410 0.2351 0.044 Uiso 1 1 calc R . .
C23 C 0.6652(8) 1.2843(6) 0.2243(4) 0.049(2) Uani 1 1 d . . .
H23 H 0.7178 1.2784 0.1950 0.059 Uiso 1 1 calc R . .
C24 C 0.5957(9) 1.3748(7) 0.2432(4) 0.060(3) Uani 1 1 d . . .
H24 H 0.6008 1.4297 0.2267 0.072 Uiso 1 1 calc R . .
C25 C 0.5178(8) 1.3831(6) 0.2873(4) 0.053(2) Uani 1 1 d . . .
H25 H 0.4711 1.4440 0.3005 0.064 Uiso 1 1 calc R . .
C26 C 0.5089(7) 1.3023(6) 0.3116(3) 0.0433(19) Uani 1 1 d . . .
H26 H 0.4559 1.3090 0.3409 0.052 Uiso 1 1 calc R . .
C31 C 0.8125(6) 1.1152(6) 0.4080(3) 0.0336(16) Uani 1 1 d . . .
C32 C 0.7989(8) 1.1934(7) 0.3752(4) 0.054(2) Uani 1 1 d . . .
H32 H 0.7558 1.2030 0.3453 0.064 Uiso 1 1 calc R . .
C33 C 0.8475(9) 1.2586(8) 0.3852(4) 0.065(3) Uani 1 1 d . . .
H33 H 0.8351 1.3123 0.3630 0.079 Uiso 1 1 calc R . .
C34 C 0.9143(8) 1.2437(7) 0.4283(4) 0.061(3) Uani 1 1 d . . .
H34 H 0.9474 1.2871 0.4353 0.073 Uiso 1 1 calc R . .
C35 C 0.9311(8) 1.1658(8) 0.4602(4) 0.059(3) Uani 1 1 d . . .
H35 H 0.9767 1.1557 0.4890 0.071 Uiso 1 1 calc R . .
C36 C 0.8824(6) 1.1005(6) 0.4511(4) 0.0440(19) Uani 1 1 d . . .
H36 H 0.8958 1.0469 0.4734 0.053 Uiso 1 1 calc R . .
C41 C 0.7720(6) 0.9490(6) 0.4518(3) 0.0309(16) Uani 1 1 d . . .
C42 C 0.7453(6) 0.9810(6) 0.5071(3) 0.0372(17) Uani 1 1 d . . .
H42 H 0.7169 1.0468 0.5155 0.045 Uiso 1 1 calc R . .
C43 C 0.7610(7) 0.9149(7) 0.5498(3) 0.048(2) Uani 1 1 d . . .
H43 H 0.7420 0.9368 0.5865 0.057 Uiso 1 1 calc R . .
C44 C 0.8040(7) 0.8189(7) 0.5382(3) 0.051(2) Uani 1 1 d . . .
H44 H 0.8142 0.7751 0.5669 0.061 Uiso 1 1 calc R . .
C45 C 0.8328(7) 0.7855(7) 0.4838(4) 0.049(2) Uani 1 1 d . . .
H45 H 0.8630 0.7195 0.4761 0.059 Uiso 1 1 calc R . .
C46 C 0.8168(6) 0.8501(6) 0.4406(3) 0.0369(17) Uani 1 1 d . . .
H46 H 0.8361 0.8273 0.4041 0.044 Uiso 1 1 calc R . .
C51 C 1.0700(6) 1.0054(5) 0.1967(3) 0.0299(15) Uani 1 1 d . . .
C52 C 0.9866(6) 1.0785(5) 0.2271(3) 0.0345(16) Uani 1 1 d . . .
H52 H 0.9295 1.0651 0.2459 0.041 Uiso 1 1 calc R . .
C53 C 0.9863(7) 1.1702(6) 0.2300(4) 0.0429(19) Uani 1 1 d . . .
H53 H 0.9287 1.2183 0.2500 0.051 Uiso 1 1 calc R . .
C54 C 1.0710(8) 1.1909(6) 0.2034(3) 0.046(2) Uani 1 1 d . . .
H54 H 1.0704 1.2532 0.2052 0.055 Uiso 1 1 calc R . .
C55 C 1.1576(7) 1.1192(6) 0.1737(3) 0.0428(19) Uani 1 1 d . . .
H55 H 1.2158 1.1329 0.1564 0.051 Uiso 1 1 calc R . .
C56 C 1.1565(6) 1.0273(6) 0.1700(3) 0.0377(17) Uani 1 1 d . . .
H56 H 1.2136 0.9795 0.1495 0.045 Uiso 1 1 calc R . .
C61 C 1.1815(6) 0.7958(5) 0.2092(3) 0.0326(16) Uani 1 1 d . . .
C62 C 1.2761(6) 0.8116(6) 0.2209(3) 0.0387(17) Uani 1 1 d . . .
H62 H 1.2784 0.8728 0.2169 0.046 Uiso 1 1 calc R . .
C63 C 1.3654(7) 0.7371(6) 0.2380(4) 0.050(2) Uani 1 1 d . . .
H63 H 1.4272 0.7486 0.2466 0.060 Uiso 1 1 calc R . .
C64 C 1.3650(8) 0.6459(7) 0.2428(4) 0.052(2) Uani 1 1 d . . .
H64 H 1.4277 0.5952 0.2523 0.062 Uiso 1 1 calc R . .
C65 C 1.2713(8) 0.6295(7) 0.2333(4) 0.056(2) Uani 1 1 d . . .
H65 H 1.2697 0.5682 0.2379 0.067 Uiso 1 1 calc R . .
C66 C 1.1809(7) 0.7031(6) 0.2173(4) 0.046(2) Uani 1 1 d . . .
H66 H 1.1178 0.6916 0.2115 0.055 Uiso 1 1 calc R . .
C71 C 0.8474(6) 0.8546(6) 0.0706(3) 0.0351(16) Uani 1 1 d . . .
C72 C 0.8693(8) 0.8595(6) 0.0134(3) 0.047(2) Uani 1 1 d . . .
H72 H 0.9040 0.9000 -0.0004 0.057 Uiso 1 1 calc R . .
C73 C 0.8397(9) 0.8042(7) -0.0228(4) 0.061(3) Uani 1 1 d . . .
H73 H 0.8572 0.8054 -0.0608 0.074 Uiso 1 1 calc R . .
C74 C 0.7844(10) 0.7479(8) -0.0024(4) 0.071(3) Uani 1 1 d . . .
H74 H 0.7609 0.7136 -0.0269 0.085 Uiso 1 1 calc R . .
C75 C 0.7629(10) 0.7411(9) 0.0542(4) 0.072(3) Uani 1 1 d . . .
H75 H 0.7267 0.7016 0.0679 0.087 Uiso 1 1 calc R . .
C76 C 0.7966(7) 0.7944(6) 0.0901(3) 0.045(2) Uani 1 1 d . . .
H76 H 0.7843 0.7890 0.1282 0.055 Uiso 1 1 calc R . .
C81 C 0.8348(6) 1.0472(5) 0.0916(3) 0.0321(15) Uani 1 1 d . . .
C82 C 0.7405(6) 1.0753(6) 0.0626(3) 0.0392(18) Uani 1 1 d . . .
H82 H 0.7095 1.0306 0.0552 0.047 Uiso 1 1 calc R . .
C83 C 0.6929(8) 1.1685(7) 0.0449(4) 0.053(2) Uani 1 1 d . . .
H83 H 0.6295 1.1862 0.0262 0.063 Uiso 1 1 calc R . .
C84 C 0.7375(9) 1.2358(6) 0.0546(4) 0.057(3) Uani 1 1 d . . .
H84 H 0.7051 1.2988 0.0426 0.069 Uiso 1 1 calc R . .
C85 C 0.8324(9) 1.2076(7) 0.0826(4) 0.057(3) Uani 1 1 d . . .
H85 H 0.8646 1.2520 0.0885 0.069 Uiso 1 1 calc R . .
C86 C 0.8796(8) 1.1156(6) 0.1018(3) 0.046(2) Uani 1 1 d . . .
H86 H 0.9416 1.0989 0.1216 0.055 Uiso 1 1 calc R . .
C1N C 0.6426(6) 0.9239(5) 0.2036(3) 0.0296(15) Uani 1 1 d . . .
C2N C 0.5893(7) 0.8586(6) 0.1967(3) 0.0433(19) Uani 1 1 d . . .
H2N H 0.6036 0.8058 0.2198 0.052 Uiso 1 1 calc R . .
C3N C 0.5156(7) 0.8718(7) 0.1559(3) 0.046(2) Uani 1 1 d . . .
H3N H 0.4841 0.8263 0.1515 0.055 Uiso 1 1 calc R . .
C4N C 0.4889(6) 0.9500(7) 0.1223(3) 0.046(2) Uani 1 1 d . . .
C5N C 0.5334(7) 1.0185(7) 0.1322(3) 0.045(2) Uani 1 1 d . . .
H5N H 0.5122 1.0747 0.1117 0.053 Uiso 1 1 calc R . .
C6N C 0.6083(6) 1.0060(6) 0.1715(3) 0.0381(17) Uani 1 1 d . . .
H6N H 0.6364 1.0536 0.1765 0.046 Uiso 1 1 calc R . .
C7N C 0.4170(8) 0.9593(9) 0.0740(4) 0.069(3) Uani 1 1 d . . .
H7N1 H 0.4633 0.9364 0.0403 0.104 Uiso 1 1 calc R . .
H7N2 H 0.3703 1.0257 0.0702 0.104 Uiso 1 1 calc R . .
H7N3 H 0.3724 0.9215 0.0813 0.104 Uiso 1 1 calc R . .
C8N C 0.9824(6) 0.8428(5) 0.3238(3) 0.0285(14) Uani 1 1 d . . .
C9N C 1.0153(6) 0.9183(6) 0.3393(3) 0.0330(16) Uani 1 1 d . . .
H9N H 0.9723 0.9817 0.3314 0.040 Uiso 1 1 calc R . .
C10N C 1.1105(6) 0.8993(6) 0.3660(3) 0.0399(18) Uani 1 1 d . . .
H10N H 1.1301 0.9506 0.3752 0.048 Uiso 1 1 calc R . .
C11N C 1.1771(7) 0.8072(7) 0.3795(3) 0.047(2) Uani 1 1 d . . .
C12N C 1.1445(8) 0.7334(7) 0.3653(4) 0.057(2) Uani 1 1 d . . .
H12N H 1.1874 0.6704 0.3738 0.069 Uiso 1 1 calc R . .
C13N C 1.0487(7) 0.7508(6) 0.3384(4) 0.048(2) Uani 1 1 d . . .
H13N H 1.0291 0.6991 0.3301 0.058 Uiso 1 1 calc R . .
C14N C 1.2832(8) 0.7862(8) 0.4072(4) 0.067(3) Uani 1 1 d . . .
H14A H 1.3123 0.8350 0.3976 0.100 Uiso 1 1 calc R . .
H14B H 1.3359 0.7242 0.3948 0.100 Uiso 1 1 calc R . .
H14C H 1.2684 0.7862 0.4468 0.100 Uiso 1 1 calc R . .
O1S O 0.367(2) 1.2722(15) 0.1685(12) 0.298(14) Uani 1 1 d . . .
C1S C 0.289(4) 1.353(2) 0.1904(11) 0.29(2) Uani 1 1 d . . .
H1S1 H 0.2470 1.3388 0.2218 0.346 Uiso 1 1 calc R . .
H1S2 H 0.3208 1.3979 0.2025 0.346 Uiso 1 1 calc R . .
O2S O 0.078(2) 1.471(2) 0.3727(12) 0.308(14) Uani 1 1 d . . .
C2S C 0.2283(19) 1.388(3) 0.1501(13) 0.26(2) Uani 1 1 d . . .
H2S1 H 0.1737 1.4515 0.1592 0.308 Uiso 1 1 calc R . .
H2S2 H 0.1917 1.3455 0.1397 0.308 Uiso 1 1 calc R . .
O3S O 0.535(2) 0.6427(19) 0.0350(9) 0.231(9) Uani 1 1 d . . .
C3S C 0.305(2) 1.391(2) 0.1089(12) 0.195(13) Uani 1 1 d . . .
H3S1 H 0.3198 1.4495 0.1115 0.234 Uiso 1 1 calc R . .
H3S2 H 0.2823 1.3856 0.0724 0.234 Uiso 1 1 calc R . .
O4S O 0.397(3) 1.547(3) 0.4564(17) 0.211(14) Uiso 0.50 1 d P . .
C4S C 0.3994(19) 1.308(2) 0.1201(11) 0.222(16) Uani 1 1 d . . .
H4S1 H 0.4195 1.2610 0.0900 0.267 Uiso 1 1 calc R . .
H4S2 H 0.4617 1.3264 0.1253 0.267 Uiso 1 1 calc R . .
O5S O 1.108(4) 0.555(3) -0.018(2) 0.246(18) Uiso 0.50 1 d P . 2
C5S C 0.187(2) 1.4513(15) 0.3440(8) 0.150(8) Uani 1 1 d . . .
H5S1 H 0.1963 1.4128 0.3105 0.180 Uiso 1 1 calc R . .
H5S2 H 0.1958 1.5110 0.3338 0.180 Uiso 1 1 calc R . .
C6S C 0.2580(11) 1.4040(13) 0.3788(6) 0.117(7) Uani 1 1 d . . .
H6S1 H 0.3281 1.4101 0.3689 0.141 Uiso 1 1 calc R . .
H6S2 H 0.2693 1.3361 0.3775 0.141 Uiso 1 1 calc R . .
C7S C 0.2203(17) 1.4395(15) 0.4291(8) 0.142(7) Uani 1 1 d . . .
H7S1 H 0.2520 1.4858 0.4387 0.170 Uiso 1 1 calc R . .
H7S2 H 0.2394 1.3883 0.4559 0.170 Uiso 1 1 calc R . .
C8S C 0.0995(14) 1.4872(17) 0.4293(9) 0.155(9) Uani 1 1 d . . .
H8S1 H 0.0627 1.4581 0.4560 0.186 Uiso 1 1 calc R . .
H8S2 H 0.0755 1.5556 0.4379 0.186 Uiso 1 1 calc R . .
C9S C 0.6017(16) 0.5405(19) 0.0508(11) 0.156(9) Uani 1 1 d . . .
H9S1 H 0.6165 0.4954 0.0199 0.188 Uiso 1 1 calc R . .
H9S2 H 0.6707 0.5354 0.0649 0.188 Uiso 1 1 calc R . .
C10S C 0.528(2) 0.526(2) 0.0933(12) 0.197(13) Uani 1 1 d . . .
H10A H 0.5527 0.5278 0.1299 0.236 Uiso 1 1 calc R . .
H10B H 0.5194 0.4649 0.0880 0.236 Uiso 1 1 calc R . .
C11S C 0.422(2) 0.610(2) 0.0858(9) 0.182(11) Uani 1 1 d . . .
H11A H 0.3662 0.5860 0.0767 0.218 Uiso 1 1 calc R . .
H11B H 0.3962 0.6465 0.1205 0.218 Uiso 1 1 calc R . .
C12S C 0.4316(18) 0.6616(15) 0.0511(11) 0.151(9) Uani 1 1 d . . .
H12A H 0.3978 0.7278 0.0649 0.181 Uiso 1 1 calc R . .
H12B H 0.3934 0.6553 0.0196 0.181 Uiso 1 1 calc R . .
C13S C 0.487(3) 1.458(2) 0.4665(12) 0.203(11) Uiso 1 1 d . . .
H13A H 0.4494 1.4186 0.4835 0.243 Uiso 1 1 calc R . .
H13B H 0.5126 1.4308 0.4294 0.243 Uiso 1 1 calc R . .
C14S C 0.580(3) 1.430(2) 0.4922(14) 0.212(12) Uiso 1 1 d . . .
H14D H 0.6318 1.4444 0.4663 0.255 Uiso 1 1 calc R . .
H14E H 0.6050 1.3598 0.4921 0.255 Uiso 1 1 calc R . .
C15S C 1.049(2) 0.523(2) 0.0233(12) 0.196(10) Uiso 1 1 d . . .
H15A H 1.0111 0.5852 0.0423 0.235 Uiso 1 1 calc R . 2
H15B H 1.1101 0.4911 0.0457 0.235 Uiso 1 1 calc R . 2
C16S C 0.976(3) 0.476(2) 0.0470(13) 0.221(12) Uiso 1 1 d . . .
H16A H 1.0241 0.4170 0.0633 0.265 Uiso 1 1 calc R . .
H16B H 0.9327 0.5169 0.0779 0.265 Uiso 1 1 calc R . .
C1T C 0.7788(11) 0.5698(9) 0.4088(5) 0.084(4) Uani 1 1 d . . .
H1T1 H 0.8071 0.5023 0.3989 0.126 Uiso 1 1 calc R . .
H1T2 H 0.7304 0.5809 0.4421 0.126 Uiso 1 1 calc R . .
H1T3 H 0.8387 0.5894 0.4148 0.126 Uiso 1 1 calc R . .
C2T C 0.6017(10) 0.5827(9) 0.3371(6) 0.082(4) Uani 1 1 d . . .
H2T1 H 0.5604 0.6130 0.3065 0.123 Uiso 1 1 calc R . .
H2T2 H 0.5522 0.5890 0.3696 0.123 Uiso 1 1 calc R . .
H2T3 H 0.6421 0.5155 0.3284 0.123 Uiso 1 1 calc R . .
C3T C 0.6119(9) 0.7617(8) 0.3815(5) 0.076(3) Uani 1 1 d . . .
H3T1 H 0.6536 0.8024 0.3814 0.114 Uiso 1 1 calc R . .
H3T2 H 0.5868 0.7538 0.4190 0.114 Uiso 1 1 calc R . .
H3T3 H 0.5496 0.7908 0.3602 0.114 Uiso 1 1 calc R . .
C4T C 0.9510(10) 0.5923(10) 0.2053(5) 0.086(4) Uani 1 1 d . . .
H4T1 H 0.9328 0.6600 0.1996 0.130 Uiso 1 1 calc R . .
H4T2 H 0.9675 0.5589 0.1701 0.130 Uiso 1 1 calc R . .
H4T3 H 1.0140 0.5677 0.2266 0.130 Uiso 1 1 calc R . .
C5T C 0.8890(13) 0.4426(8) 0.2594(6) 0.106(5) Uani 1 1 d . . .
H5T1 H 0.9516 0.4280 0.2808 0.159 Uiso 1 1 calc R . .
H5T2 H 0.9106 0.4047 0.2256 0.159 Uiso 1 1 calc R . .
H5T3 H 0.8325 0.4277 0.2805 0.159 Uiso 1 1 calc R . .
C6T C 0.7404(12) 0.5795(9) 0.1869(5) 0.088(4) Uani 1 1 d . . .
H6T1 H 0.6753 0.5716 0.2033 0.132 Uiso 1 1 calc R . .
H6T2 H 0.7773 0.5289 0.1598 0.132 Uiso 1 1 calc R . .
H6T3 H 0.7202 0.6409 0.1692 0.132 Uiso 1 1 calc R . .

loop_
_atom_site_aniso_label
_atom_site_aniso_U_11
_atom_site_aniso_U_22
_atom_site_aniso_U_33
_atom_site_aniso_U_23
_atom_site_aniso_U_13
_atom_site_aniso_U_12
Pd1 0.0275(3) 0.0351(3) 0.0195(3) 0.0009(2) -0.0025(2) -0.0168(2)
P1 0.0307(9) 0.0346(10) 0.0229(9) -0.0025(7) 0.0000(7) -0.0154(8)
Si1 0.0566(15) 0.0510(14) 0.0490(14) 0.0063(11) -0.0110(12) -0.0325(12)
N1 0.031(3) 0.031(3) 0.019(3) -0.007(2) 0.002(2) -0.011(2)
C1 0.025(3) 0.059(5) 0.016(3) 0.001(3) 0.000(3) -0.021(3)
Li1 0.049(8) 0.043(7) 0.027(6) -0.005(5) 0.001(6) -0.022(6)
Pd2 0.0278(3) 0.0353(3) 0.0189(3) 0.0020(2) -0.0029(2) -0.0166(2)
P2 0.0288(9) 0.0395(10) 0.0209(8) -0.0019(7) -0.0001(7) -0.0203(8)
Si2 0.093(2) 0.0471(15) 0.0616(18) -0.0074(13) 0.0060(16) -0.0398(15)
N2 0.015(2) 0.021(3) 0.024(3) 0.004(2) -0.007(2) -0.004(2)
C2 0.027(4) 0.065(5) 0.029(4) 0.006(4) 0.003(3) -0.026(4)
P3 0.0295(9) 0.0435(11) 0.0202(8) 0.0040(7) -0.0019(7) -0.0194(8)
N3 0.081(6) 0.053(5) 0.054(5) 0.007(4) -0.005(4) -0.043(4)
C3 0.046(5) 0.058(5) 0.027(4) -0.013(4) 0.003(3) -0.021(4)
P4 0.0322(10) 0.0365(10) 0.0198(8) 0.0014(7) -0.0012(7) -0.0150(8)
C4 0.039(4) 0.045(4) 0.017(3) 0.000(3) 0.000(3) -0.017(3)
C5 0.030(4) 0.034(4) 0.037(4) -0.015(3) 0.004(3) -0.001(3)
C6 0.048(5) 0.076(6) 0.020(4) 0.001(4) 0.001(3) -0.034(5)
C11 0.035(4) 0.041(4) 0.019(3) 0.000(3) -0.003(3) -0.014(3)
C12 0.045(4) 0.043(4) 0.027(4) 0.001(3) -0.005(3) -0.021(4)
C13 0.050(5) 0.063(5) 0.032(4) -0.002(4) -0.002(4) -0.039(5)
C14 0.043(5) 0.085(7) 0.030(4) 0.009(4) -0.014(4) -0.037(5)
C15 0.035(4) 0.071(6) 0.034(4) 0.007(4) -0.009(3) -0.018(4)
C16 0.041(4) 0.059(5) 0.033(4) 0.003(4) -0.008(3) -0.024(4)
C21 0.047(4) 0.035(4) 0.031(4) -0.001(3) -0.006(3) -0.022(3)
C22 0.041(4) 0.042(4) 0.032(4) -0.002(3) -0.003(3) -0.020(4)
C23 0.062(6) 0.053(5) 0.039(5) 0.010(4) -0.001(4) -0.031(5)
C24 0.079(7) 0.047(5) 0.065(6) 0.013(5) -0.006(5) -0.037(5)
C25 0.062(6) 0.040(5) 0.056(6) 0.003(4) -0.009(5) -0.016(4)
C26 0.043(5) 0.050(5) 0.040(5) -0.003(4) -0.002(4) -0.021(4)
C31 0.032(4) 0.047(4) 0.029(4) -0.005(3) -0.002(3) -0.022(3)
C32 0.072(6) 0.066(6) 0.045(5) 0.012(4) -0.022(4) -0.048(5)
C33 0.083(7) 0.074(7) 0.070(7) 0.021(5) -0.027(6) -0.060(6)
C34 0.067(6) 0.066(6) 0.072(7) 0.002(5) -0.019(5) -0.049(5)
C35 0.054(6) 0.084(7) 0.061(6) 0.009(5) -0.023(5) -0.047(5)
C36 0.035(4) 0.050(5) 0.056(5) 0.005(4) -0.016(4) -0.024(4)
C41 0.028(4) 0.054(5) 0.020(3) 0.001(3) -0.002(3) -0.027(3)
C42 0.029(4) 0.055(5) 0.028(4) -0.006(3) -0.003(3) -0.016(4)
C43 0.044(5) 0.087(7) 0.019(4) 0.009(4) -0.006(3) -0.032(5)
C44 0.055(5) 0.077(7) 0.029(4) 0.017(4) -0.009(4) -0.036(5)
C45 0.053(5) 0.058(5) 0.042(5) 0.011(4) -0.011(4) -0.028(4)
C46 0.042(4) 0.052(5) 0.027(4) 0.000(3) -0.004(3) -0.028(4)
C51 0.035(4) 0.039(4) 0.022(3) 0.004(3) -0.009(3) -0.020(3)
C52 0.039(4) 0.042(4) 0.027(4) 0.004(3) -0.007(3) -0.019(3)
C53 0.042(5) 0.039(4) 0.047(5) -0.003(4) -0.009(4) -0.013(4)
C54 0.062(6) 0.044(5) 0.044(5) 0.009(4) -0.021(4) -0.030(4)
C55 0.054(5) 0.052(5) 0.033(4) 0.011(4) -0.012(4) -0.030(4)
C56 0.036(4) 0.053(5) 0.031(4) 0.004(3) -0.003(3) -0.025(4)
C61 0.035(4) 0.044(4) 0.018(3) 0.001(3) -0.001(3) -0.014(3)
C62 0.036(4) 0.039(4) 0.042(4) 0.002(3) -0.007(3) -0.015(3)
C63 0.045(5) 0.057(6) 0.052(5) 0.007(4) -0.019(4) -0.019(4)
C64 0.052(5) 0.048(5) 0.051(5) 0.007(4) -0.011(4) -0.012(4)
C65 0.068(6) 0.043(5) 0.061(6) 0.012(4) -0.015(5) -0.024(5)
C66 0.048(5) 0.047(5) 0.051(5) 0.010(4) -0.015(4) -0.025(4)
C71 0.038(4) 0.042(4) 0.026(4) 0.001(3) -0.005(3) -0.016(3)
C72 0.065(6) 0.052(5) 0.025(4) 0.005(3) -0.009(4) -0.020(4)
C73 0.087(8) 0.067(6) 0.032(5) -0.006(4) -0.022(5) -0.028(6)
C74 0.085(8) 0.090(8) 0.051(6) -0.020(6) -0.016(5) -0.044(7)
C75 0.095(8) 0.099(9) 0.051(6) -0.012(6) 0.000(6) -0.070(7)
C76 0.057(5) 0.057(5) 0.034(4) -0.009(4) 0.001(4) -0.036(4)
C81 0.038(4) 0.034(4) 0.023(3) 0.003(3) 0.002(3) -0.013(3)
C82 0.031(4) 0.057(5) 0.029(4) 0.004(3) 0.000(3) -0.017(4)
C83 0.048(5) 0.058(6) 0.043(5) 0.011(4) -0.009(4) -0.009(4)
C84 0.084(7) 0.039(5) 0.034(5) 0.006(4) 0.000(5) -0.008(5)
C85 0.093(8) 0.050(5) 0.033(5) 0.011(4) -0.016(5) -0.030(5)
C86 0.065(6) 0.046(5) 0.030(4) 0.004(3) -0.013(4) -0.023(4)
C1N 0.029(4) 0.048(4) 0.020(3) -0.005(3) 0.002(3) -0.024(3)
C2N 0.047(5) 0.057(5) 0.040(4) 0.006(4) -0.004(4) -0.037(4)
C3N 0.042(5) 0.080(6) 0.035(4) -0.004(4) -0.005(3) -0.043(5)
C4N 0.032(4) 0.079(6) 0.030(4) -0.007(4) 0.002(3) -0.027(4)
C5N 0.036(4) 0.061(5) 0.033(4) 0.005(4) -0.009(3) -0.012(4)
C6N 0.031(4) 0.052(5) 0.034(4) -0.003(3) -0.007(3) -0.017(4)
C7N 0.048(6) 0.128(10) 0.044(5) -0.004(6) -0.011(4) -0.046(6)
C8N 0.027(3) 0.039(4) 0.019(3) 0.000(3) 0.005(3) -0.012(3)
C9N 0.030(4) 0.042(4) 0.031(4) 0.002(3) -0.002(3) -0.017(3)
C10N 0.035(4) 0.059(5) 0.031(4) -0.004(4) -0.006(3) -0.022(4)
C11N 0.041(5) 0.065(6) 0.033(4) -0.006(4) -0.014(4) -0.016(4)
C12N 0.061(6) 0.051(5) 0.048(5) 0.001(4) -0.025(5) -0.004(5)
C13N 0.055(5) 0.043(5) 0.046(5) -0.006(4) -0.017(4) -0.014(4)
C14N 0.048(6) 0.092(8) 0.055(6) -0.006(5) -0.026(5) -0.015(5)
O1S 0.33(3) 0.158(17) 0.30(3) -0.007(19) 0.10(3) 0.003(18)
C1S 0.41(6) 0.23(3) 0.11(2) -0.07(2) -0.06(3) 0.02(3)
O2S 0.23(3) 0.46(4) 0.25(3) 0.12(3) -0.07(2) -0.13(3)
C2S 0.084(16) 0.43(5) 0.17(3) -0.09(3) -0.017(17) 0.00(2)
O3S 0.21(2) 0.28(3) 0.26(2) 0.096(19) -0.053(18) -0.14(2)
C3S 0.17(2) 0.21(2) 0.24(3) 0.17(2) -0.11(2) -0.09(2)
C4S 0.119(18) 0.30(4) 0.18(2) 0.08(2) 0.057(17) -0.02(2)
C5S 0.17(2) 0.132(16) 0.117(16) -0.038(13) 0.059(16) -0.040(15)
C6S 0.058(8) 0.158(15) 0.070(9) -0.026(10) -0.001(7) 0.035(9)
C7S 0.144(18) 0.175(19) 0.129(17) 0.032(14) -0.044(14) -0.079(15)
C8S 0.076(12) 0.22(2) 0.116(15) -0.019(15) 0.023(11) 0.005(12)
C9S 0.108(16) 0.16(2) 0.17(2) -0.049(17) -0.054(15) -0.004(14)
C10S 0.19(3) 0.21(3) 0.21(3) 0.14(2) -0.11(2) -0.09(2)
C11S 0.18(2) 0.21(3) 0.097(15) 0.003(16) 0.028(15) 0.00(2)
C12S 0.108(15) 0.135(16) 0.20(3) 0.093(16) -0.056(16) -0.032(13)
C1T 0.091(9) 0.101(9) 0.066(7) 0.014(7) -0.023(7) -0.040(7)
C2T 0.077(8) 0.088(8) 0.109(10) 0.003(7) -0.028(7) -0.056(7)
C3T 0.076(8) 0.081(8) 0.081(8) -0.007(6) 0.000(6) -0.042(6)
C4T 0.088(9) 0.101(10) 0.061(7) -0.018(7) 0.010(6) -0.028(7)
C5T 0.150(14) 0.040(6) 0.124(12) -0.011(7) 0.018(10) -0.035(7)
C6T 0.134(12) 0.096(9) 0.052(7) -0.007(6) -0.011(7) -0.062(9)

loop_
_atom_type_symbol
_atom_type_description
_atom_type_scat_dispersion_real
_atom_type_scat_dispersion_imag
_atom_type_scat_source
C C 0.0033 0.0016 'International Tables Vol C Tables 4.2.6.8 and 6.1.1.4'
H H 0.0000 0.0000 'International Tables Vol C Tables 4.2.6.8 and 6.1.1.4'
Li Li -0.0003 0.0001 'International Tables Vol C Tables 4.2.6.8 and 6.1.1.4'
N N 0.0061 0.0033 'International Tables Vol C Tables 4.2.6.8 and 6.1.1.4'
O O 0.0106 0.0060 'International Tables Vol C Tables 4.2.6.8 and 6.1.1.4'
Si Si 0.0817 0.0704 'International Tables Vol C Tables 4.2.6.8 and 6.1.1.4'
P P 0.1023 0.0942 'International Tables Vol C Tables 4.2.6.8 and 6.1.1.4'
Pd Pd -0.9988 1.0072 'International Tables Vol C Tables 4.2.6.8 and 6.1.1.4'

loop_
_geom_angle_atom_site_label_1
_geom_angle_atom_site_label_2
_geom_angle_atom_site_label_3
_geom_angle
_geom_angle_site_symmetry_1
_geom_angle_site_symmetry_3
_geom_angle_publ_flag
N2 Pd1 N1 74.7(2) . . ?
N2 Pd1 P1 178.47(15) . . ?
N1 Pd1 P1 106.80(17) . . ?
N2 Pd1 P2 104.62(15) . . ?
N1 Pd1 P2 170.06(16) . . ?
P1 Pd1 P2 73.86(7) . . ?
N2 Pd1 Pd2 47.80(14) . . ?
N1 Pd1 Pd2 47.34(16) . . ?
P1 Pd1 Pd2 133.38(5) . . ?
P2 Pd1 Pd2 139.01(5) . . ?
N2 Pd1 Li1 45.9(3) . . ?
N1 Pd1 Li1 45.8(3) . . ?
P1 Pd1 Li1 135.1(3) . . ?
P2 Pd1 Li1 126.8(3) . . ?
Pd2 Pd1 Li1 60.8(3) . . ?
C11 P1 C21 106.9(3) . . ?
C11 P1 C1 108.1(3) . . ?
C21 P1 C1 108.8(3) . . ?
C11 P1 Pd1 123.0(2) . . ?
C21 P1 Pd1 114.3(3) . . ?
C1 P1 Pd1 94.4(2) . . ?
N3 Si1 C3T 111.7(5) . . ?
N3 Si1 C2T 115.8(5) . . ?
C3T Si1 C2T 104.7(5) . . ?
N3 Si1 C1T 114.0(5) . . ?
C3T Si1 C1T 105.9(6) . . ?
C2T Si1 C1T 103.8(6) . . ?
N3 Si1 Li1 32.3(3) . . ?
C3T Si1 Li1 80.3(4) . . ?
C2T Si1 Li1 134.1(5) . . ?
C1T Si1 Li1 118.9(5) . . ?
C1N N1 Li1 131.2(6) . . ?
C1N N1 Pd2 122.9(4) . . ?
Li1 N1 Pd2 88.0(4) . . ?
C1N N1 Pd1 128.7(4) . . ?
Li1 N1 Pd1 86.5(4) . . ?
Pd2 N1 Pd1 85.1(2) . . ?
C3 C1 C2 108.2(6) . . ?
C3 C1 P1 120.6(5) . . ?
C2 C1 P1 107.5(5) . . ?
C3 C1 P2 118.2(5) . . ?
C2 C1 P2 108.2(5) . . ?
P1 C1 P2 92.7(3) . . ?
N3 Li1 N1 139.1(8) . . ?
N3 Li1 N2 143.9(8) . . ?
N1 Li1 N2 76.9(5) . . ?
N3 Li1 Pd1 147.7(7) . . ?
N1 Li1 Pd1 47.7(3) . . ?
N2 Li1 Pd1 47.1(3) . . ?
N3 Li1 Pd2 152.6(6) . . ?
N1 Li1 Pd2 46.8(3) . . ?
N2 Li1 Pd2 47.2(3) . . ?
Pd1 Li1 Pd2 59.6(3) . . ?
N3 Li1 Si2 31.2(3) . . ?
N1 Li1 Si2 127.0(6) . . ?
N2 Li1 Si2 139.3(6) . . ?
Pd1 Li1 Si2 172.9(5) . . ?
Pd2 Li1 Si2 121.4(4) . . ?
N3 Li1 Si1 26.8(3) . . ?
N1 Li1 Si1 131.8(6) . . ?
N2 Li1 Si1 134.7(6) . . ?
Pd1 Li1 Si1 120.9(4) . . ?
Pd2 Li1 Si1 178.0(5) . . ?
Si2 Li1 Si1 57.8(2) . . ?
N1 Pd2 N2 74.4(2) . . ?
N1 Pd2 P3 178.70(16) . . ?
N2 Pd2 P3 104.36(14) . . ?
N1 Pd2 P4 108.10(16) . . ?
N2 Pd2 P4 174.68(15) . . ?
P3 Pd2 P4 73.19(7) . . ?
N1 Pd2 Pd1 47.58(15) . . ?
N2 Pd2 Pd1 47.05(14) . . ?
P3 Pd2 Pd1 131.35(5) . . ?
P4 Pd2 Pd1 138.05(6) . . ?
N1 Pd2 Li1 45.2(3) . . ?
N2 Pd2 Li1 45.3(3) . . ?
P3 Pd2 Li1 134.0(3) . . ?
P4 Pd2 Li1 133.3(3) . . ?
Pd1 Pd2 Li1 59.6(3) . . ?
C41 P2 C31 105.0(3) . . ?
C41 P2 C1 106.5(3) . . ?
C31 P2 C1 106.4(3) . . ?
C41 P2 Pd1 117.6(2) . . ?
C31 P2 Pd1 125.0(2) . . ?
C1 P2 Pd1 93.8(2) . . ?
N3 Si2 C4T 112.1(5) . . ?
N3 Si2 C5T 117.2(5) . . ?
C4T Si2 C5T 104.7(6) . . ?
N3 Si2 C6T 115.4(5) . . ?
C4T Si2 C6T 103.9(6) . . ?
C5T Si2 C6T 102.1(6) . . ?
N3 Si2 Li1 38.0(3) . . ?
C4T Si2 Li1 78.5(5) . . ?
C5T Si2 Li1 146.8(6) . . ?
C6T Si2 Li1 109.2(5) . . ?
C8N N2 Li1 137.6(6) . . ?
C8N N2 Pd1 124.7(4) . . ?
Li1 N2 Pd1 86.9(4) . . ?
C8N N2 Pd2 119.3(4) . . ?
Li1 N2 Pd2 87.5(4) . . ?
Pd1 N2 Pd2 85.16(18) . . ?
C51 P3 C61 107.3(3) . . ?
C51 P3 C4 106.5(3) . . ?
C61 P3 C4 109.2(3) . . ?
C51 P3 Pd2 113.7(2) . . ?
C61 P3 Pd2 123.8(2) . . ?
C4 P3 Pd2 94.3(2) . . ?
Si2 N3 Si1 127.6(5) . . ?
Si2 N3 Li1 110.8(5) . . ?
Si1 N3 Li1 120.9(6) . . ?
C71 P4 C81 102.8(3) . . ?
C71 P4 C4 105.8(3) . . ?
C81 P4 C4 109.9(3) . . ?
C71 P4 Pd2 120.7(3) . . ?
C81 P4 Pd2 122.6(2) . . ?
C4 P4 Pd2 93.3(2) . . ?
C6 C4 C5 107.5(6) . . ?
C6 C4 P4 119.4(6) . . ?
C5 C4 P4 107.8(5) . . ?
C6 C4 P3 119.6(5) . . ?
C5 C4 P3 108.7(5) . . ?
P4 C4 P3 92.7(3) . . ?
C12 C11 C16 118.2(7) . . ?
C12 C11 P1 116.4(6) . . ?
C16 C11 P1 125.4(6) . . ?
C13 C12 C11 120.4(8) . . ?
C14 C13 C12 120.3(8) . . ?
C15 C14 C13 120.3(8) . . ?
C14 C15 C16 120.0(8) . . ?
C15 C16 C11 120.7(8) . . ?
C26 C21 C22 119.6(7) . . ?
C26 C21 P1 123.9(6) . . ?
C22 C21 P1 116.5(6) . . ?
C23 C22 C21 119.1(8) . . ?
C24 C23 C22 121.2(8) . . ?
C23 C24 C25 119.1(8) . . ?
C26 C25 C24 120.9(9) . . ?
C25 C26 C21 120.2(8) . . ?
C32 C31 C36 117.5(7) . . ?
C32 C31 P2 120.5(6) . . ?
C36 C31 P2 122.0(6) . . ?
C31 C32 C33 121.8(8) . . ?
C34 C33 C32 119.7(9) . . ?
C35 C34 C33 119.4(8) . . ?
C34 C35 C36 121.6(9) . . ?
C35 C36 C31 119.9(8) . . ?
C46 C41 C42 118.5(7) . . ?
C46 C41 P2 119.0(5) . . ?
C42 C41 P2 122.5(6) . . ?
C43 C42 C41 120.4(8) . . ?
C44 C43 C42 120.3(8) . . ?
C43 C44 C45 120.3(8) . . ?
C44 C45 C46 120.3(9) . . ?
C45 C46 C41 120.2(7) . . ?
C52 C51 C56 117.9(7) . . ?
C52 C51 P3 118.6(5) . . ?
C56 C51 P3 123.2(6) . . ?
C53 C52 C51 121.6(7) . . ?
C52 C53 C54 120.0(8) . . ?
C53 C54 C55 120.3(8) . . ?
C56 C55 C54 119.5(8) . . ?
C55 C56 C51 120.8(8) . . ?
C62 C61 C66 117.8(7) . . ?
C62 C61 P3 124.4(6) . . ?
C66 C61 P3 117.7(6) . . ?
C63 C62 C61 120.2(8) . . ?
C64 C63 C62 120.9(8) . . ?
C63 C64 C65 119.7(8) . . ?
C66 C65 C64 120.1(8) . . ?
C65 C66 C61 121.1(8) . . ?
C76 C71 C72 118.9(7) . . ?
C76 C71 P4 119.9(6) . . ?
C72 C71 P4 121.2(6) . . ?
C73 C72 C71 120.4(9) . . ?
C74 C73 C72 119.6(9) . . ?
C73 C74 C75 121.1(9) . . ?
C74 C75 C76 118.6(9) . . ?
C71 C76 C75 121.4(8) . . ?
C86 C81 C82 118.4(7) . . ?
C86 C81 P4 122.4(6) . . ?
C82 C81 P4 119.1(6) . . ?
C83 C82 C81 120.7(8) . . ?
C84 C83 C82 121.0(9) . . ?
C83 C84 C85 118.4(8) . . ?
C86 C85 C84 121.5(9) . . ?
C85 C86 C81 120.0(8) . . ?
N1 C1N C6N 126.4(6) . . ?
N1 C1N C2N 117.8(7) . . ?
C6N C1N C2N 115.7(7) . . ?
C3N C2N C1N 121.4(8) . . ?
C4N C3N C2N 121.5(8) . . ?
C3N C4N C5N 117.2(7) . . ?
C3N C4N C7N 121.3(8) . . ?
C5N C4N C7N 121.5(9) . . ?
C6N C5N C4N 122.2(8) . . ?
C5N C6N C1N 121.6(8) . . ?
C13N C8N N2 118.6(6) . . ?
C13N C8N C9N 116.1(7) . . ?
N2 C8N C9N 125.3(6) . . ?
C10N C9N C8N 121.1(7) . . ?
C11N C10N C9N 122.4(8) . . ?
C12N C11N C10N 116.8(7) . . ?
C12N C11N C14N 120.9(9) . . ?
C10N C11N C14N 122.3(8) . . ?
C11N C12N C13N 121.9(8) . . ?
C8N C13N C12N 121.7(8) . . ?
C1S O1S C4S 100(3) . . ?
C2S C1S O1S 104(3) . . ?
C8S O2S C5S 100(2) . . ?
C1S C2S C3S 101(3) . . ?
C12S O3S C9S 108.5(18) . . ?
C2S C3S C4S 102(2) . . ?
C14S O4S C13S 81(3) 2_686 . ?
O1S C4S C3S 105(2) . . ?
C15S O5S C16S 73(3) . 2_765 ?
C6S C5S O2S 106.1(18) . . ?
C5S C6S C7S 108.9(14) . . ?
C6S C7S C8S 107.3(16) . . ?
O2S C8S C7S 103.7(17) . . ?
C10S C9S O3S 100.1(18) . . ?
C9S C10S C11S 102.4(17) . . ?
C12S C11S C10S 113(2) . . ?
C11S C12S O3S 112(2) . . ?
C14S C13S O4S 138(3) . . ?
C14S C13S C14S 95(3) . 2_686 ?
O4S C13S C14S 48.0(18) . 2_686 ?
C13S C14S O4S 132(3) . 2_686 ?
C13S C14S C13S 85(3) . 2_686 ?
O4S C14S C13S 50.9(19) 2_686 2_686 ?
O5S C15S C16S 157(3) . . ?
O5S C16S C15S 129(3) 2_765 . ?

loop_
_geom_bond_atom_site_label_1
_geom_bond_atom_site_label_2
_geom_bond_distance
_geom_bond_site_symmetry_2
_geom_bond_publ_flag
Pd1 N2 2.051(5) . ?
Pd1 N1 2.069(5) . ?
Pd1 P1 2.286(2) . ?
Pd1 P2 2.288(2) . ?
Pd1 Pd2 2.7920(12) . ?
Pd1 Li1 2.794(13) . ?
P1 C11 1.825(7) . ?
P1 C21 1.837(7) . ?
P1 C1 1.889(7) . ?
Si1 N3 1.673(8) . ?
Si1 C3T 1.855(11) . ?
Si1 C2T 1.869(10) . ?
Si1 C1T 1.893(11) . ?
Si1 Li1 3.182(13) . ?
N1 C1N 1.387(9) . ?
N1 Li1 2.008(15) . ?
N1 Pd2 2.061(6) . ?
C1 C3 1.521(11) . ?
C1 C2 1.554(10) . ?
C1 P2 1.908(7) . ?
Li1 N3 1.980(15) . ?
Li1 N2 2.011(14) . ?
Li1 Pd2 2.826(13) . ?
Li1 Si2 3.005(13) . ?
Pd2 N2 2.076(5) . ?
Pd2 P3 2.285(2) . ?
Pd2 P4 2.319(2) . ?
P2 C41 1.816(7) . ?
P2 C31 1.840(7) . ?
Si2 N3 1.665(9) . ?
Si2 C4T 1.813(13) . ?
Si2 C5T 1.871(11) . ?
Si2 C6T 1.890(12) . ?
N2 C8N 1.411(8) . ?
P3 C51 1.823(7) . ?
P3 C61 1.830(8) . ?
P3 C4 1.897(7) . ?
P4 C71 1.825(8) . ?
P4 C81 1.847(7) . ?
P4 C4 1.895(8) . ?
C4 C6 1.532(10) . ?
C4 C5 1.548(10) . ?
C11 C12 1.389(10) . ?
C11 C16 1.391(11) . ?
C12 C13 1.383(11) . ?
C13 C14 1.366(12) . ?
C14 C15 1.364(13) . ?
C15 C16 1.384(11) . ?
C21 C26 1.382(11) . ?
C21 C22 1.409(11) . ?
C22 C23 1.387(11) . ?
C23 C24 1.376(13) . ?
C24 C25 1.389(14) . ?
C25 C26 1.377(12) . ?
C31 C32 1.366(11) . ?
C31 C36 1.406(10) . ?
C32 C33 1.384(12) . ?
C33 C34 1.380(13) . ?
C34 C35 1.345(13) . ?
C35 C36 1.382(11) . ?
C41 C46 1.391(11) . ?
C41 C42 1.399(10) . ?
C42 C43 1.393(11) . ?
C43 C44 1.355(13) . ?
C44 C45 1.384(12) . ?
C45 C46 1.388(11) . ?
C51 C52 1.389(10) . ?
C51 C56 1.405(10) . ?
C52 C53 1.371(11) . ?
C53 C54 1.375(12) . ?
C54 C55 1.391(12) . ?
C55 C56 1.383(11) . ?
C61 C62 1.400(10) . ?
C61 C66 1.399(11) . ?
C62 C63 1.371(11) . ?
C63 C64 1.368(12) . ?
C64 C65 1.380(13) . ?
C65 C66 1.363(12) . ?
C71 C76 1.368(11) . ?
C71 C72 1.395(10) . ?
C72 C73 1.384(12) . ?
C73 C74 1.367(15) . ?
C74 C75 1.385(14) . ?
C75 C76 1.387(12) . ?
C81 C86 1.390(11) . ?
C81 C82 1.395(10) . ?
C82 C83 1.374(12) . ?
C83 C84 1.372(14) . ?
C84 C85 1.388(14) . ?
C85 C86 1.373(12) . ?
C1N C6N 1.389(11) . ?
C1N C2N 1.417(10) . ?
C2N C3N 1.400(11) . ?
C3N C4N 1.365(12) . ?
C4N C5N 1.388(12) . ?
C4N C7N 1.532(11) . ?
C5N C6N 1.385(10) . ?
C8N C13N 1.384(11) . ?
C8N C9N 1.414(10) . ?
C9N C10N 1.388(10) . ?
C10N C11N 1.379(12) . ?
C11N C12N 1.380(13) . ?
C11N C14N 1.521(11) . ?
C12N C13N 1.399(12) . ?
O1S C1S 1.34(3) . ?
O1S C4S 1.38(3) . ?
C1S C2S 1.29(3) . ?
O2S C8S 1.46(3) . ?
O2S C5S 1.47(3) . ?
C2S C3S 1.37(3) . ?
O3S C12S 1.31(2) . ?
O3S C9S 1.51(3) . ?
C3S C4S 1.42(3) . ?
O4S C14S 1.38(4) 2_686 ?
O4S C13S 1.44(4) . ?
O5S C15S 1.39(5) . ?
O5S C16S 1.56(5) 2_765 ?
C5S C6S 1.31(2) . ?
C6S C7S 1.31(2) . ?
C7S C8S 1.48(2) . ?
C9S C10S 1.43(3) . ?
C10S C11S 1.51(3) . ?
C11S C12S 1.16(2) . ?
C13S C14S 1.34(3) . ?
C13S C14S 1.84(3) 2_686 ?
C14S O4S 1.38(4) 2_686 ?
C14S C13S 1.84(3) 2_686 ?
C15S C16S 1.48(3) . ?
C16S O5S 1.56(5) 2_765 ?
